data_7051786
loop_
_publ_author_name
'Strasser, Christoph E.'
'Gabrielli, William F.'
'Esterhuysen, Catharine'
'Schuster, Oliver B.'
'Nogai, Stefan D.'
'Cronje, Stephanie'
'Raubenheimer, Helgard G.'

_publ_section_title
;
 Preparation of tris(azolyl)phosphine gold(i) complexes: digold(i)
 coordination and variation in solid state intermolecular interactions
;
_journal_issue 1
_journal_name_full 'New Journal of Chemistry'
_journal_page_first 138
_journal_paper_doi 10.1039/b709896k
_journal_volume 32
_journal_year 2008
_chemical_formula_moiety 'C12 H12 Au Cl N3 P S3'
_chemical_formula_sum 'C12 H12 Au Cl N3 P S3'
_chemical_formula_weight 557.83
_chemical_melting_point 394
_chemical_name_common 'tris(4-methylthiazol-2-yl)phosphanegold(I) chloride'
_chemical_name_systematic chlorido[tris(4-methylthiazol-2-yl)phosphane]gold(I)
_space_group_IT_number 15
_symmetry_cell_setting monoclinic
_symmetry_Int_Tables_number 15
_symmetry_space_group_name_Hall '-C 2yc'
_symmetry_space_group_name_H-M 'C 1 2/c 1'
_atom_sites_solution_hydrogens geom
_atom_sites_solution_primary direct
_atom_sites_solution_secondary difmap
_audit_creation_method SHELXL-97
_cell_angle_alpha 90.00
_cell_angle_beta 128.280(1)
_cell_angle_gamma 90.00
_cell_formula_units_Z 8
_cell_length_a 23.574(2)
_cell_length_b 10.7660(9)
_cell_length_c 17.2010(15)
_cell_measurement_reflns_used 5916
_cell_measurement_temperature 100(2)
_cell_measurement_theta_max 28.20
_cell_measurement_theta_min 2.24
_cell_volume 3426.9(5)
_computing_cell_refinement 'SAINT (Bruker, 2003)'
_computing_data_collection 'SMART (Bruker, 2002)'
_computing_data_reduction SAINT
_computing_molecular_graphics 'X-Seed (Barbour, 2001)'
_computing_publication_material X-Seed
_computing_structure_refinement 'SHELXL-97 (Sheldrick, 1997)'
_computing_structure_solution 'SHELXS (Sheldrick, 1990)'
_diffrn_ambient_temperature 100(2)
_diffrn_measured_fraction_theta_full 0.999
_diffrn_measured_fraction_theta_max 0.999
_diffrn_measurement_device_type 'Bruker APEX CCD area-detector'
_diffrn_measurement_method \w-scans
_diffrn_radiation_monochromator graphite
_diffrn_radiation_source 'fine-focus sealed tube'
_diffrn_radiation_type MoK\a
_diffrn_radiation_wavelength 0.71073
_diffrn_reflns_av_R_equivalents 0.0222
_diffrn_reflns_av_sigmaI/netI 0.0270
_diffrn_reflns_limit_h_max 29
_diffrn_reflns_limit_h_min -29
_diffrn_reflns_limit_k_max 13
_diffrn_reflns_limit_k_min -7
_diffrn_reflns_limit_l_max 21
_diffrn_reflns_limit_l_min -21
_diffrn_reflns_number 9974
_diffrn_reflns_theta_full 26.73
_diffrn_reflns_theta_max 26.73
_diffrn_reflns_theta_min 2.19
_diffrn_standards_number 0
_exptl_absorpt_coefficient_mu 9.195
_exptl_absorpt_correction_T_max 0.399
_exptl_absorpt_correction_T_min 0.179
_exptl_absorpt_correction_type multi-scan
_exptl_absorpt_process_details 'SADABS (Bruker, 2002)'
_exptl_crystal_colour colourless
_exptl_crystal_density_diffrn 2.162
_exptl_crystal_density_method 'not measured'
_exptl_crystal_description block
_exptl_crystal_F_000 2112
_exptl_crystal_size_max 0.20
_exptl_crystal_size_mid 0.20
_exptl_crystal_size_min 0.10
_refine_diff_density_max 1.039
_refine_diff_density_min -0.530
_refine_diff_density_rms 0.118
_refine_ls_extinction_method none
_refine_ls_goodness_of_fit_ref 1.058
_refine_ls_hydrogen_treatment constr
_refine_ls_matrix_type full
_refine_ls_number_parameters 193
_refine_ls_number_reflns 3639
_refine_ls_number_restraints 0
_refine_ls_restrained_S_all 1.058
_refine_ls_R_factor_all 0.0225
_refine_ls_R_factor_gt 0.0204
_refine_ls_shift/su_max 0.000
_refine_ls_shift/su_mean 0.000
_refine_ls_structure_factor_coef Fsqd
_refine_ls_weighting_details 'calc w=1/[\s^2^(Fo^2^)+(0.0245P)^2^+1.1125P] where P=(Fo^2^+2Fc^2^)/3'
_refine_ls_weighting_scheme calc
_refine_ls_wR_factor_gt 0.0473
_refine_ls_wR_factor_ref 0.0482
_reflns_number_gt 3390
_reflns_number_total 3639
_reflns_threshold_expression >2sigma(I)
_cod_data_source_file b709896k.txt
_cod_data_source_block Compound2c(i)
_cod_original_sg_symbol_H-M 'C 2/c'
_cod_database_code 7051786

loop_
_symmetry_equiv_pos_as_xyz
'x, y, z'
'-x, y, -z+1/2'
'x+1/2, y+1/2, z'
'-x+1/2, y+1/2, -z+1/2'
'-x, -y, -z'
'x, -y, z-1/2'
'-x+1/2, -y+1/2, -z'
'x+1/2, -y+1/2, z-1/2'

loop_
_atom_site_label
_atom_site_type_symbol
_atom_site_fract_x
_atom_site_fract_y
_atom_site_fract_z
_atom_site_U_iso_or_equiv
_atom_site_adp_type
_atom_site_occupancy
_atom_site_symmetry_multiplicity
_atom_site_calc_flag
_atom_site_refinement_flags
_atom_site_disorder_assembly
_atom_site_disorder_group
Au1 Au 0.072085(6) 0.175748(11) 0.268879(8) 0.01444(5) Uani 1 1 d . . .
Cl1 Cl 0.03549(4) 0.34490(7) 0.16733(6) 0.02139(17) Uani 1 1 d . . .
P1 P 0.12931(4) 0.01727(8) 0.37207(6) 0.01401(16) Uani 1 1 d . . .
S11 S 0.28564(4) 0.07997(8) 0.55860(6) 0.01922(17) Uani 1 1 d . . .
N11 N 0.25172(13) 0.0289(3) 0.38858(19) 0.0177(6) Uani 1 1 d . . .
C11 C 0.22520(16) 0.0353(3) 0.4362(2) 0.0149(6) Uani 1 1 d . . .
C12 C 0.35090(16) 0.0900(3) 0.5442(2) 0.0202(7) Uani 1 1 d . . .
H12 H 0.3995 0.1137 0.5950 0.024 Uiso 1 1 calc R . .
C13 C 0.32410(17) 0.0596(3) 0.4503(2) 0.0193(7) Uani 1 1 d . . .
C14 C 0.36535(18) 0.0615(4) 0.4101(3) 0.0267(8) Uani 1 1 d . . .
H14A H 0.4157 0.0846 0.4630 0.040 Uiso 1 1 calc R . .
H14B H 0.3435 0.1223 0.3562 0.040 Uiso 1 1 calc R . .
H14C H 0.3637 -0.0211 0.3848 0.040 Uiso 1 1 calc R . .
S21 S 0.08391(5) 0.08568(9) 0.50324(7) 0.0286(2) Uani 1 1 d . . .
N21 N 0.16269(13) -0.1006(3) 0.53394(18) 0.0177(6) Uani 1 1 d . . .
C21 C 0.12718(16) -0.0074(3) 0.4739(2) 0.0170(6) Uani 1 1 d . . .
C22 C 0.1158(2) -0.0074(3) 0.6025(3) 0.0285(8) Uani 1 1 d . . .
H22 H 0.1064 0.0052 0.6483 0.034 Uiso 1 1 calc R . .
C23 C 0.15654(17) -0.1027(3) 0.6082(2) 0.0202(7) Uani 1 1 d . . .
C24 C 0.1906(2) -0.2061(3) 0.6818(3) 0.0256(8) Uani 1 1 d . . .
H24A H 0.2044 -0.1763 0.7453 0.038 Uiso 1 1 calc R . .
H24B H 0.2337 -0.2353 0.6908 0.038 Uiso 1 1 calc R . .
H24C H 0.1561 -0.2747 0.6578 0.038 Uiso 1 1 calc R . .
S31 S 0.15238(4) -0.26640(8) 0.36938(6) 0.02248(18) Uani 1 1 d . . .
N31 N 0.05298(14) -0.1410(3) 0.21562(19) 0.0161(5) Uani 1 1 d . . .
C31 C 0.10709(16) -0.1306(3) 0.3111(2) 0.0161(6) Uani 1 1 d . . .
C32 C 0.09560(18) -0.3419(3) 0.2594(2) 0.0204(7) Uani 1 1 d . . .
H32 H 0.0981 -0.4281 0.2502 0.025 Uiso 1 1 calc R . .
C33 C 0.04587(16) -0.2624(3) 0.1860(2) 0.0159(6) Uani 1 1 d . . .
C34 C -0.01261(18) -0.2981(3) 0.0809(2) 0.0213(7) Uani 1 1 d . . .
H34A H -0.0097 -0.3873 0.0725 0.032 Uiso 1 1 calc R . .
H34B H -0.0068 -0.2515 0.0373 0.032 Uiso 1 1 calc R . .
H34C H -0.0598 -0.2789 0.0638 0.032 Uiso 1 1 calc R . .

loop_
_atom_site_aniso_label
_atom_site_aniso_U_11
_atom_site_aniso_U_22
_atom_site_aniso_U_33
_atom_site_aniso_U_23
_atom_site_aniso_U_13
_atom_site_aniso_U_12
Au1 0.01189(7) 0.01374(8) 0.01659(7) -0.00007(4) 0.00828(6) 0.00036(4)
Cl1 0.0176(4) 0.0173(4) 0.0256(4) 0.0054(3) 0.0116(3) 0.0026(3)
P1 0.0130(4) 0.0150(4) 0.0152(4) -0.0009(3) 0.0093(3) -0.0006(3)
S11 0.0146(4) 0.0245(5) 0.0162(4) -0.0033(3) 0.0083(3) -0.0025(3)
N11 0.0144(13) 0.0216(15) 0.0182(13) 0.0014(11) 0.0106(11) 0.0001(11)
C11 0.0143(14) 0.0129(16) 0.0164(14) 0.0003(12) 0.0090(12) 0.0015(12)
C12 0.0122(15) 0.0207(18) 0.0239(16) -0.0005(13) 0.0094(14) -0.0012(13)
C13 0.0160(16) 0.0162(17) 0.0248(16) 0.0023(13) 0.0122(14) -0.0001(13)
C14 0.0211(17) 0.031(2) 0.0332(19) 0.0027(16) 0.0193(16) -0.0006(15)
S21 0.0388(5) 0.0272(5) 0.0335(5) 0.0042(4) 0.0293(4) 0.0114(4)
N21 0.0175(13) 0.0213(15) 0.0172(13) -0.0020(11) 0.0121(11) -0.0013(11)
C21 0.0147(15) 0.0188(17) 0.0204(15) -0.0026(13) 0.0123(13) -0.0024(13)
C22 0.044(2) 0.029(2) 0.0304(19) -0.0010(15) 0.0320(18) 0.0015(17)
C23 0.0216(17) 0.0208(18) 0.0210(16) -0.0034(13) 0.0147(14) -0.0054(14)
C24 0.031(2) 0.026(2) 0.0231(17) 0.0014(15) 0.0183(16) -0.0026(15)
S31 0.0233(4) 0.0174(4) 0.0165(4) -0.0001(3) 0.0072(3) 0.0044(3)
N31 0.0155(13) 0.0157(14) 0.0175(13) -0.0014(11) 0.0104(11) -0.0017(11)
C31 0.0141(15) 0.0174(17) 0.0202(15) 0.0016(13) 0.0123(13) 0.0004(13)
C32 0.0231(17) 0.0174(18) 0.0181(16) -0.0043(13) 0.0114(14) 0.0002(13)
C33 0.0171(16) 0.0163(17) 0.0201(15) -0.0006(12) 0.0145(13) -0.0007(13)
C34 0.0203(17) 0.0208(18) 0.0189(16) -0.0025(13) 0.0101(14) 0.0015(14)

loop_
_atom_type_symbol
_atom_type_description
_atom_type_scat_dispersion_real
_atom_type_scat_dispersion_imag
_atom_type_scat_source
C C 0.0033 0.0016 'International Tables Vol C Tables 4.2.6.8 and 6.1.1.4'
H H 0.0000 0.0000 'International Tables Vol C Tables 4.2.6.8 and 6.1.1.4'
N N 0.0061 0.0033 'International Tables Vol C Tables 4.2.6.8 and 6.1.1.4'
P P 0.1023 0.0942 'International Tables Vol C Tables 4.2.6.8 and 6.1.1.4'
S S 0.1246 0.1234 'International Tables Vol C Tables 4.2.6.8 and 6.1.1.4'
Cl Cl 0.1484 0.1585 'International Tables Vol C Tables 4.2.6.8 and 6.1.1.4'
Au Au -2.0133 8.8022 'International Tables Vol C Tables 4.2.6.8 and 6.1.1.4'

loop_
_geom_angle_atom_site_label_1
_geom_angle_atom_site_label_2
_geom_angle_atom_site_label_3
_geom_angle
_geom_angle_site_symmetry_1
_geom_angle_site_symmetry_3
_geom_angle_publ_flag
P1 Au1 Cl1 167.83(3) . . ?
Cl1 Au1 Au1 89.66(2) . 2 ?
P1 Au1 Au1 102.50(2) . 2 ?
C11 P1 Au1 108.42(10) . . ?
C21 P1 Au1 121.44(11) . . ?
C31 P1 Au1 113.71(11) . . ?
C11 P1 C21 101.54(14) . . ?
C11 P1 C31 104.67(14) . . ?
C31 P1 C21 105.25(14) . . ?
S11 C11 P1 123.28(17) . . ?
N11 C11 P1 121.0(2) . . ?
N11 C11 S11 115.2(2) . . ?
N11 C13 C14 119.6(3) . . ?
S11 C12 H12 124.5 . . ?
C11 S11 C12 88.70(15) . . ?
C11 N11 C13 110.5(3) . . ?
C12 C13 N11 114.5(3) . . ?
C12 C13 C14 125.9(3) . . ?
C13 C12 S11 111.1(2) . . ?
C13 C12 H12 124.5 . . ?
C13 C14 H14A 109.5 . . ?
C13 C14 H14B 109.5 . . ?
C13 C14 H14C 109.5 . . ?
H14A C14 H14B 109.5 . . ?
H14A C14 H14C 109.5 . . ?
H14B C14 H14C 109.5 . . ?
S21 C21 P1 125.46(19) . . ?
N21 C21 P1 119.4(2) . . ?
N21 C21 S21 115.1(2) . . ?
N21 C23 C24 119.3(3) . . ?
S21 C22 H22 124.2 . . ?
C22 S21 C21 88.74(16) . . ?
C21 N21 C23 111.3(3) . . ?
C22 C23 N21 113.4(3) . . ?
C22 C23 C24 127.3(3) . . ?
C23 C22 S21 111.5(2) . . ?
C23 C22 H22 124.2 . . ?
C23 C24 H24A 109.5 . . ?
C23 C24 H24B 109.5 . . ?
C23 C24 H24C 109.5 . . ?
H24A C24 H24B 109.5 . . ?
H24A C24 H24C 109.5 . . ?
H24B C24 H24C 109.5 . . ?
S31 C31 P1 124.20(18) . . ?
N31 C31 P1 120.6(2) . . ?
N31 C31 S31 115.2(2) . . ?
N31 C33 C34 120.2(3) . . ?
S31 C32 H32 124.4 . . ?
C32 S31 C31 88.92(16) . . ?
C31 N31 C33 110.1(3) . . ?
C32 C33 N31 114.5(3) . . ?
C32 C33 C34 125.3(3) . . ?
C33 C32 S31 111.3(3) . . ?
C33 C32 H32 124.4 . . ?
C33 C34 H34A 109.5 . . ?
C33 C34 H34B 109.5 . . ?
C33 C34 H34C 109.5 . . ?
H34A C34 H34B 109.5 . . ?
H34A C34 H34C 109.5 . . ?
H34B C34 H34C 109.5 . . ?

loop_
_geom_bond_atom_site_label_1
_geom_bond_atom_site_label_2
_geom_bond_distance
_geom_bond_site_symmetry_2
_geom_bond_publ_flag
Au1 Au1 3.0394(4) 2 ?
Au1 Cl1 2.2901(8) . ?
Au1 P1 2.2169(8) . ?
P1 C11 1.810(3) . ?
P1 C21 1.803(3) . ?
P1 C31 1.797(3) . ?
S11 C11 1.726(3) . ?
S11 C12 1.707(3) . ?
N11 C11 1.304(4) . ?
N11 C13 1.380(4) . ?
C12 C13 1.360(5) . ?
C12 H12 0.9500 . ?
C13 C14 1.502(4) . ?
C14 H14A 0.9800 . ?
C14 H14B 0.9800 . ?
C14 H14C 0.9800 . ?
S21 C21 1.714(3) . ?
S21 C22 1.702(4) . ?
N21 C21 1.305(4) . ?
N21 C23 1.372(4) . ?
C22 C23 1.367(5) . ?
C22 H22 0.9500 . ?
C23 C24 1.493(5) . ?
C24 H24A 0.9800 . ?
C24 H24B 0.9800 . ?
C24 H24C 0.9800 . ?
S31 C31 1.719(3) . ?
S31 C32 1.701(3) . ?
N31 C31 1.320(4) . ?
N31 C33 1.375(4) . ?
C32 C33 1.366(4) . ?
C32 H32 0.9500 . ?
C33 C34 1.493(4) . ?
C34 H34A 0.9800 . ?
C34 H34B 0.9800 . ?
C34 H34C 0.9800 . ?

loop_
_geom_torsion_atom_site_label_1
_geom_torsion_atom_site_label_2
_geom_torsion_atom_site_label_3
_geom_torsion_atom_site_label_4
_geom_torsion
_geom_torsion_site_symmetry_1
_geom_torsion_site_symmetry_2
_geom_torsion_site_symmetry_3
_geom_torsion_site_symmetry_4
_geom_torsion_publ_flag
Au1 Au1 P1 C11 -160.13(10) 2 . . . ?
Au1 Au1 P1 C21 -43.34(12) 2 . . . ?
Au1 Au1 P1 C31 83.90(11) 2 . . . ?
Au1 P1 C11 S11 106.26(18) . . . . ?
Au1 P1 C11 N11 -65.7(3) . . . . ?
Au1 P1 C21 S21 -1.1(3) . . . . ?
Au1 P1 C21 N21 -178.8(2) . . . . ?
Au1 P1 C31 S31 169.79(15) . . . . ?
Au1 P1 C31 N31 -10.3(3) . . . . ?
Cl1 Au1 Au1 Cl1 -74.65(4) . . 2 2 ?
Cl1 Au1 P1 C11 16.79(19) . . . . ?
Cl1 Au1 P1 C21 133.58(17) . . . . ?
Cl1 Au1 P1 C31 -99.18(17) . . . . ?
S11 C12 C13 N11 0.4(4) . . . . ?
S11 C12 C13 C14 178.2(3) . . . . ?
S21 C22 C23 N21 0.4(4) . . . . ?
S21 C22 C23 C24 -177.0(3) . . . . ?
S31 C32 C33 N31 1.0(4) . . . . ?
S31 C32 C33 C34 -179.0(3) . . . . ?
C11 S11 C12 C13 -0.1(3) . . . . ?
C11 P1 C21 S21 119.1(2) . . . . ?
C11 P1 C21 N21 -58.6(3) . . . . ?
C11 P1 C31 S31 51.6(2) . . . . ?
C11 P1 C31 N31 -128.4(2) . . . . ?
C11 N11 C13 C12 -0.5(4) . . . . ?
C11 N11 C13 C14 -178.5(3) . . . . ?
C12 S11 C11 P1 -172.6(2) . . . . ?
C12 S11 C11 N11 -0.2(3) . . . . ?
C13 N11 C11 P1 173.0(2) . . . . ?
C13 N11 C11 S11 0.4(4) . . . . ?
C21 S21 C22 C23 -0.2(3) . . . . ?
C21 P1 C11 S11 -22.7(2) . . . . ?
C21 P1 C11 N11 165.3(3) . . . . ?
C21 P1 C31 S31 -55.0(2) . . . . ?
C21 P1 C31 N31 125.0(2) . . . . ?
C21 N21 C23 C22 -0.5(4) . . . . ?
C21 N21 C23 C24 177.2(3) . . . . ?
C22 S21 C21 P1 -177.9(2) . . . . ?
C22 S21 C21 N21 -0.1(3) . . . . ?
C23 N21 C21 S21 0.3(3) . . . . ?
C23 N21 C21 P1 178.3(2) . . . . ?
C31 S31 C32 C33 -0.6(3) . . . . ?
C31 P1 C11 S11 -132.1(2) . . . . ?
C31 P1 C11 N11 56.0(3) . . . . ?
C31 P1 C21 S21 -132.0(2) . . . . ?
C31 P1 C21 N21 50.3(3) . . . . ?
C31 N31 C33 C32 -1.0(4) . . . . ?
C31 N31 C33 C34 179.1(3) . . . . ?
C32 S31 C31 P1 180.0(2) . . . . ?
C32 S31 C31 N31 0.0(3) . . . . ?
C33 N31 C31 S31 0.5(3) . . . . ?
C33 N31 C31 P1 -179.4(2) . . . . ?
